data_1566772
loop_
_publ_author_name
'Li, Hongfei'
'Kou, Lei'
'Liang, Lin'
'Li, Boyang'
'Zhao, Wei'
'Yang, Xiao-Juan'
'Wu, Biao'

_publ_section_title
;
 Anion-coordination-driven single-double helix switching and chiroptical
 molecular switch based on oligoureas
;
_journal_name_full 'Chemical Science'
_journal_paper_doi 10.1039/D2SC00876A
_journal_year 2022
_chemical_formula_moiety 'O4 P, C52 H50 N12 O6, 2(H2 O), 3(C4 H12 N), C3 H6 O'
_chemical_formula_sum 'C67 H96 N15 O13 P'
_chemical_formula_weight 1350.55
_space_group_crystal_system monoclinic
_space_group_IT_number 4
_space_group_name_Hall 'P 2yb'
_space_group_name_H-M_alt 'P 1 21 1'
_atom_sites_solution_hydrogens mixed
_audit_creation_date 2021-11-30
_audit_creation_method
;
Olex2 1.3
(compiled 2020.02.04 svn.rd84adfe8 for OlexSys, GUI svn.r6032)
;
_audit_update_record
;
2021-12-24 deposited with the CCDC.	2022-04-04 downloaded from the CCDC.
;
_cell_angle_alpha 90
_cell_angle_beta 106.566(3)
_cell_angle_gamma 90
_cell_formula_units_Z 2
_cell_length_a 13.0070(12)
_cell_length_b 20.8259(16)
_cell_length_c 13.9625(14)
_cell_measurement_reflns_used 3429
_cell_measurement_temperature 150.0
_cell_measurement_theta_max 24.11
_cell_measurement_theta_min 2.48
_cell_volume 3625.2(6)
_computing_cell_refinement 'SAINT V8.38A (Bruker, 2018)'
_computing_data_reduction 'SAINT V8.38A (Bruker, 2018)'
_computing_molecular_graphics 'Olex2 1.3 (Dolomanov et al., 2009)'
_computing_publication_material 'Olex2 1.3 (Dolomanov et al., 2009)'
_computing_structure_refinement 'SHELXL 2018/3 (Sheldrick, 2015)'
_computing_structure_solution 'SHELXT 2014/5 (Sheldrick, 2014)'
_diffrn_ambient_temperature 150.0
_diffrn_measured_fraction_theta_full 0.997
_diffrn_measured_fraction_theta_max 0.997
_diffrn_measurement_device_type 'Bruker APEX-II CCD'
_diffrn_measurement_method '\f and \w scans'
_diffrn_radiation_type MoK\a
_diffrn_radiation_wavelength 0.71073
_diffrn_reflns_av_R_equivalents 0.0670
_diffrn_reflns_av_unetI/netI 0.1460
_diffrn_reflns_Laue_measured_fraction_full 0.997
_diffrn_reflns_Laue_measured_fraction_max 0.997
_diffrn_reflns_limit_h_max 15
_diffrn_reflns_limit_h_min -15
_diffrn_reflns_limit_k_max 25
_diffrn_reflns_limit_k_min -25
_diffrn_reflns_limit_l_max 9
_diffrn_reflns_limit_l_min -16
_diffrn_reflns_number 23229
_diffrn_reflns_point_group_measured_fraction_full 0.969
_diffrn_reflns_point_group_measured_fraction_max 0.967
_diffrn_reflns_theta_full 25.242
_diffrn_reflns_theta_max 25.338
_diffrn_reflns_theta_min 1.956
_diffrn_source_current 1.4
_diffrn_source_power 0.07
_diffrn_source_voltage 50.0
_diffrn_standards_number 0
_exptl_absorpt_coefficient_mu 0.108
_exptl_absorpt_correction_T_max 0.7452
_exptl_absorpt_correction_T_min 0.6384
_exptl_absorpt_correction_type none
_exptl_absorpt_process_details
;
SADABS-2016/2 (Bruker,2016/2) was used for absorption correction.
wR2(int) was 0.1268 before and 0.0772 after correction.
The Ratio of minimum to maximum transmission is 0.8567.
The \l/2 correction factor is Not present.
;
_exptl_crystal_colour colourless
_exptl_crystal_density_diffrn 1.237
_exptl_crystal_density_meas ?
_exptl_crystal_density_method none
_exptl_crystal_description Block
_exptl_crystal_F_000 1444
_exptl_crystal_size_max 0.26
_exptl_crystal_size_mid 0.24
_exptl_crystal_size_min 0.21
_exptl_transmission_factor_max 0.7452
_exptl_transmission_factor_min 0.6384
_refine_diff_density_max 0.954
_refine_diff_density_min -0.357
_refine_diff_density_rms 0.083
_refine_ls_abs_structure_details
;
 Flack x determined using 1983 quotients [(I+)-(I-)]/[(I+)+(I-)]
 (Parsons, Flack and Wagner, Acta Cryst. B69 (2013) 249-259).
;
_refine_ls_abs_structure_Flack -0.02(11)
_refine_ls_extinction_method none
_refine_ls_goodness_of_fit_ref 1.038
_refine_ls_hydrogen_treatment constr
_refine_ls_matrix_type full
_refine_ls_number_parameters 867
_refine_ls_number_reflns 12829
_refine_ls_number_restraints 1
_refine_ls_restrained_S_all 1.038
_refine_ls_R_factor_all 0.1797
_refine_ls_R_factor_gt 0.0954
_refine_ls_shift/su_max 0.000
_refine_ls_shift/su_mean 0.000
_refine_ls_structure_factor_coef Fsqd
_refine_ls_weighting_details 'w=1/[\s^2^(Fo^2^)+(0.1252P)^2^+2.7352P] where P=(Fo^2^+2Fc^2^)/3'
_refine_ls_weighting_scheme calc
_refine_ls_wR_factor_gt 0.2187
_refine_ls_wR_factor_ref 0.2734
_reflns_Friedel_coverage 0.885
_reflns_Friedel_fraction_full 0.940
_reflns_Friedel_fraction_max 0.936
_reflns_number_gt 6942
_reflns_number_total 12829
_reflns_threshold_expression 'I > 2\s(I)'
_cod_data_source_file d2sc00876a2.cif
_cod_data_source_block complex6
_cod_depositor_comments
;
The following automatic conversions were performed:

data item '_exptl_crystal_density_meas' value 'none' was changed to
'?' -- the value is perceived as not measured.

Automatic conversion script
Id: cif_fix_values 7556 2019-12-06 15:28:31Z antanas 
;
_cod_database_code 1566772
_shelx_shelxl_version_number 2018/3
_shelx_space_group_comment
;
The symmetry employed for this shelxl refinement is uniquely defined
by the following loop, which should always be used as a source of
symmetry information in preference to the above space-group names.
They are only intended as comments.
;
_olex2_refinement_description
;
1. Fixed Uiso
 At 1.2 times of:
  All C(H) groups, All N(H) groups
 At 1.5 times of:
  All C(H,H,H) groups, All O(H,H) groups
2.a Free rotating group:
 O11(H11B,H11C), O12(H12B,H12C)
2.b Ternary CH refined with riding coordinates:
 C45(H45), C7(H7A)
2.c Aromatic/amide H refined with riding coordinates:
 N5(H5), N12(H12), N7(H7), N2(H2), N4(H4), N3(H3), N6(H6), N1(H1), N8(H8),
 N11(H11), N9(H9), N10(H10), C25(H25), C48(H48), C28(H28), C21(H21), C20(H20),
 C51(H51), C11(H11A), C52(H52), C27(H27), C14(H14), C19(H19), C18(H18), C1(H1A),
  C50(H50), C26(H26), C12(H12A), C49(H49), C5(H5A), C40(H40), C39(H39),
 C13(H13), C3(H3A), C42(H42), C34(H34), C32(H32), C41(H41), C33(H33), C4(H4A),
 C2(H2A), C35(H35)
2.d Idealised Me refined as rotating group:
 C54(H54A,H54B,H54C), C46(H46A,H46B,H46C), C56(H56A,H56B,H56C), C55(H55A,H55B,
 H55C), C8(H8A,H8B,H8C), C57(H57A,H57B,H57C), C53(H53A,H53B,H53C), C59(H59A,
 H59B,H59C), C58(H58A,H58B,H58C), C60(H60A,H60B,H60C), C63(H63A,H63B,H63C),
 C61(H61A,H61B,H61C), C64(H64A,H64B,H64C), C62(H62A,H62B,H62C), C65(H65A,H65B,
 H65C), C67(H67A,H67B,H67C)
;
_olex2_submission_special_instructions 'No special instructions were received'

loop_
_space_group_symop_operation_xyz
'x, y, z'
'-x, y+1/2, -z'

loop_
_atom_site_label
_atom_site_type_symbol
_atom_site_fract_x
_atom_site_fract_y
_atom_site_fract_z
_atom_site_U_iso_or_equiv
_atom_site_adp_type
_atom_site_occupancy
_atom_site_site_symmetry_order
_atom_site_calc_flag
_atom_site_refinement_flags_posn
_atom_site_refinement_flags_adp
_atom_site_refinement_flags_occupancy
_atom_site_disorder_assembly
_atom_site_disorder_group
P1 P 0.4166(2) 0.42307(13) 0.58312(19) 0.0371(7) Uani 1 1 d . . . . .
O8 O 0.4365(6) 0.3940(3) 0.4882(5) 0.0399(18) Uani 1 1 d . . . . .
O7 O 0.3232(6) 0.4722(3) 0.5509(5) 0.0374(18) Uani 1 1 d . . . . .
O4 O 0.6433(6) 0.2765(4) 0.9218(6) 0.050(2) Uani 1 1 d . . . . .
O2 O 0.0843(7) 0.3669(4) 0.2407(6) 0.057(2) Uani 1 1 d . . . . .
O1 O 0.0195(6) 0.4196(4) 0.6651(5) 0.051(2) Uani 1 1 d . . . . .
O9 O 0.5192(6) 0.4566(4) 0.6465(5) 0.049(2) Uani 1 1 d . . . . .
N5 N 0.3970(7) 0.2682(4) 0.4280(6) 0.035(2) Uani 1 1 d . . . . .
H5 H 0.418461 0.306146 0.453524 0.042 Uiso 1 1 calc R U . . .
O10 O 0.3853(7) 0.3693(4) 0.6456(6) 0.053(2) Uani 1 1 d . . . . .
O6 O 0.2802(8) 0.6873(4) 0.4904(7) 0.065(3) Uani 1 1 d . . . . .
O11 O 0.5873(7) 0.4451(4) 0.4099(6) 0.055(2) Uani 1 1 d G . . . .
H11B H 0.539930 0.436588 0.441239 0.083 Uiso 1 1 d G U . . .
H11C H 0.585676 0.486752 0.403892 0.083 Uiso 1 1 d G U . . .
O3 O 0.3925(8) 0.1627(4) 0.4646(6) 0.058(2) Uani 1 1 d . . . . .
N12 N 0.2983(7) 0.5857(4) 0.4345(6) 0.041(2) Uani 1 1 d . . . . .
H12 H 0.290766 0.544473 0.444341 0.049 Uiso 1 1 calc R U . . .
N14 N 0.9403(8) 0.6020(5) 0.7752(7) 0.044(2) Uani 1 1 d . . . . .
N7 N 0.5075(7) 0.2867(4) 0.7749(6) 0.036(2) Uani 1 1 d . . . . .
H7 H 0.475837 0.313848 0.727372 0.044 Uiso 1 1 calc R U . . .
O12 O 0.6401(9) 0.5330(4) 0.5673(8) 0.069(3) Uani 1 1 d G . . . .
H12B H 0.632782 0.574554 0.561816 0.103 Uiso 1 1 d G U . . .
H12C H 0.609156 0.519028 0.610779 0.103 Uiso 1 1 d G U . . .
N2 N 0.1246(7) 0.4461(4) 0.5633(6) 0.037(2) Uani 1 1 d . . . . .
H2 H 0.191282 0.450240 0.561298 0.045 Uiso 1 1 calc R U . . .
N13 N 0.2279(7) 0.8372(4) 0.3815(7) 0.040(2) Uani 1 1 d . . . . .
N4 N 0.2659(8) 0.3649(4) 0.3207(6) 0.041(2) Uani 1 1 d . . . . .
H4 H 0.318571 0.385928 0.362600 0.049 Uiso 1 1 calc R U . . .
N3 N 0.1578(7) 0.4335(4) 0.3760(6) 0.041(2) Uani 1 1 d . . . . .
H3 H 0.218268 0.447338 0.417078 0.049 Uiso 1 1 calc R U . . .
N6 N 0.4148(7) 0.2386(4) 0.5886(6) 0.038(2) Uani 1 1 d . . . . .
H6 H 0.419576 0.280350 0.599066 0.045 Uiso 1 1 calc R U . . .
N1 N 0.1982(8) 0.3994(5) 0.7134(7) 0.048(3) Uani 1 1 d . . . . .
H1 H 0.259849 0.402947 0.699560 0.058 Uiso 1 1 calc R U . . .
N8 N 0.6113(8) 0.3735(5) 0.8368(7) 0.054(3) Uani 1 1 d . . . . .
H8 H 0.572517 0.391489 0.781169 0.065 Uiso 1 1 calc R U . . .
C9 C 0.1075(9) 0.4209(6) 0.6485(8) 0.040(3) Uani 1 1 d . . . . .
C29 C 0.4677(9) 0.2230(5) 0.7674(7) 0.037(3) Uani 1 1 d . . . . .
N11 N 0.2944(9) 0.6002(5) 0.5933(7) 0.053(3) Uani 1 1 d . . . . .
H11 H 0.301248 0.558217 0.598001 0.063 Uiso 1 1 calc R U . . .
C24 C 0.4202(8) 0.1981(5) 0.6721(7) 0.036(3) Uani 1 1 d . . . . .
N9 N 0.5773(10) 0.5024(5) 0.8317(7) 0.062(3) Uani 1 1 d . . . . .
H9 H 0.561939 0.488936 0.769448 0.075 Uiso 1 1 calc R U . . .
N15 N 0.5553(8) 0.3875(5) 1.1615(7) 0.049(3) Uani 1 1 d . . . . .
C30 C 0.5911(9) 0.3090(6) 0.8503(8) 0.040(3) Uani 1 1 d . . . . .
O5 O 0.5223(9) 0.5642(7) 0.9438(7) 0.104(4) Uani 1 1 d . . . . .
N10 N 0.4366(10) 0.5716(5) 0.7758(7) 0.062(3) Uani 1 1 d . . . . .
H10 H 0.435899 0.554220 0.718200 0.075 Uiso 1 1 calc R U . . .
C23 C 0.4025(9) 0.2172(6) 0.4931(8) 0.038(3) Uani 1 1 d . . . . .
C25 C 0.3748(9) 0.1370(5) 0.6623(9) 0.043(3) Uani 1 1 d . . . . .
H25 H 0.339792 0.120857 0.597613 0.051 Uiso 1 1 calc R U . . .
C22 C 0.3591(9) 0.2626(5) 0.3232(7) 0.037(3) Uani 1 1 d . . . . .
C44 C 0.2897(10) 0.6279(6) 0.5039(9) 0.047(3) Uani 1 1 d . . . . .
C16 C 0.1621(11) 0.3863(6) 0.3062(8) 0.050(3) Uani 1 1 d . . . . .
C10 C 0.0409(9) 0.4662(5) 0.4776(8) 0.035(2) Uani 1 1 d . . . . .
C48 C 0.1183(10) 0.6195(6) 0.2664(9) 0.047(3) Uani 1 1 d . . . . .
H48 H 0.107735 0.595137 0.320348 0.057 Uiso 1 1 calc R U . . .
C47 C 0.2210(9) 0.6326(5) 0.2622(8) 0.039(3) Uani 1 1 d . . . . .
C17 C 0.2914(9) 0.3097(5) 0.2701(8) 0.041(3) Uani 1 1 d . . . . .
C28 C 0.4700(9) 0.1847(6) 0.8498(8) 0.046(3) Uani 1 1 d . . . . .
H28 H 0.502222 0.201077 0.915001 0.055 Uiso 1 1 calc R U . . .
C21 C 0.3872(10) 0.2121(6) 0.2731(9) 0.048(3) Uani 1 1 d . . . . .
H21 H 0.434868 0.180291 0.309564 0.058 Uiso 1 1 calc R U . . .
C20 C 0.3472(11) 0.2063(6) 0.1696(8) 0.052(3) Uani 1 1 d . . . . .
H20 H 0.367749 0.170797 0.136508 0.062 Uiso 1 1 calc R U . . .
C15 C 0.0606(8) 0.4597(5) 0.3832(8) 0.038(3) Uani 1 1 d . . . . .
C51 C 0.1483(11) 0.6899(6) 0.1076(9) 0.051(3) Uani 1 1 d . . . . .
H51 H 0.159252 0.712995 0.052611 0.061 Uiso 1 1 calc R U . . .
C11 C -0.0516(9) 0.4940(6) 0.4841(8) 0.046(3) Uani 1 1 d . . . . .
H11A H -0.062699 0.499648 0.547946 0.055 Uiso 1 1 calc R U . . .
C45 C 0.3201(10) 0.6073(5) 0.3420(8) 0.044(3) Uani 1 1 d . . . . .
H45 H 0.375084 0.642187 0.358950 0.052 Uiso 1 1 calc R U . . .
C52 C 0.2369(10) 0.6679(5) 0.1836(8) 0.043(3) Uani 1 1 d . . . . .
H52 H 0.307617 0.677128 0.181158 0.051 Uiso 1 1 calc R U . . .
C27 C 0.4267(10) 0.1235(6) 0.8393(9) 0.054(3) Uani 1 1 d . . . . .
H27 H 0.429359 0.098212 0.896662 0.065 Uiso 1 1 calc R U . . .
C14 C -0.0166(10) 0.4815(6) 0.3012(9) 0.050(3) Uani 1 1 d . . . . .
H14 H -0.003326 0.478815 0.237856 0.060 Uiso 1 1 calc R U . . .
C54 C 0.3394(9) 0.8086(6) 0.3911(11) 0.058(4) Uani 1 1 d . . . . .
H54A H 0.394489 0.836404 0.433806 0.086 Uiso 1 1 calc R U . . .
H54B H 0.350552 0.805599 0.324737 0.086 Uiso 1 1 calc R U . . .
H54C H 0.344089 0.765733 0.420835 0.086 Uiso 1 1 calc R U . . .
C19 C 0.2792(11) 0.2511(6) 0.1162(9) 0.052(3) Uani 1 1 d . . . . .
H19 H 0.249917 0.246224 0.046029 0.062 Uiso 1 1 calc R U . . .
C6 C 0.1933(9) 0.4206(6) 0.8862(8) 0.046(3) Uani 1 1 d . . . . .
C38 C 0.3608(13) 0.6197(6) 0.7710(10) 0.059(4) Uani 1 1 d . . . . .
C18 C 0.2517(11) 0.3053(6) 0.1656(8) 0.049(3) Uani 1 1 d . . . . .
H18 H 0.207091 0.338131 0.128356 0.058 Uiso 1 1 calc R U . . .
C1 C 0.1270(9) 0.4131(6) 0.9495(9) 0.047(3) Uani 1 1 d . . . . .
H1A H 0.077623 0.378420 0.939244 0.057 Uiso 1 1 calc R U . . .
C50 C 0.0445(11) 0.6781(6) 0.1123(9) 0.059(4) Uani 1 1 d . . . . .
H50 H -0.015375 0.694529 0.062120 0.071 Uiso 1 1 calc R U . . .
C26 C 0.3797(10) 0.0996(6) 0.7452(10) 0.055(3) Uani 1 1 d . . . . .
H26 H 0.350660 0.057410 0.737195 0.066 Uiso 1 1 calc R U . . .
C12 C -0.1304(10) 0.5143(6) 0.3991(9) 0.050(3) Uani 1 1 d . . . . .
H12A H -0.195282 0.532881 0.404359 0.060 Uiso 1 1 calc R U . . .
C49 C 0.0290(10) 0.6422(6) 0.1906(10) 0.058(3) Uani 1 1 d . . . . .
H49 H -0.041655 0.632842 0.193218 0.069 Uiso 1 1 calc R U . . .
C31 C 0.6873(10) 0.4131(7) 0.9026(8) 0.054(3) Uani 1 1 d . . . . .
C37 C 0.5110(13) 0.5479(8) 0.8563(9) 0.066(4) Uani 1 1 d . . . . .
C46 C 0.3663(10) 0.5511(6) 0.2995(9) 0.051(3) Uani 1 1 d . . . . .
H46A H 0.320066 0.513471 0.295759 0.077 Uiso 1 1 calc R U . . .
H46B H 0.438307 0.541468 0.342870 0.077 Uiso 1 1 calc R U . . .
H46C H 0.370508 0.561928 0.232445 0.077 Uiso 1 1 calc R U . . .
C56 C 0.2143(11) 0.8431(7) 0.4827(9) 0.063(4) Uani 1 1 d . . . . .
H56A H 0.230407 0.801800 0.517397 0.094 Uiso 1 1 calc R U . . .
H56B H 0.140193 0.855402 0.477428 0.094 Uiso 1 1 calc R U . . .
H56C H 0.263356 0.875964 0.520263 0.094 Uiso 1 1 calc R U . . .
C5 C 0.2588(10) 0.4749(6) 0.9012(10) 0.056(3) Uani 1 1 d . . . . .
H5A H 0.302067 0.482352 0.857839 0.067 Uiso 1 1 calc R U . . .
C40 C 0.2813(16) 0.7027(9) 0.8491(14) 0.087(6) Uani 1 1 d . . . . .
H40 H 0.278656 0.725764 0.907082 0.105 Uiso 1 1 calc R U . . .
C39 C 0.3554(15) 0.6534(8) 0.8583(11) 0.078(5) Uani 1 1 d . . . . .
H39 H 0.401930 0.642255 0.921927 0.094 Uiso 1 1 calc R U . . .
C7 C 0.1938(10) 0.3696(6) 0.8083(8) 0.050(3) Uani 1 1 d . . . . .
H7A H 0.125894 0.344255 0.795261 0.060 Uiso 1 1 calc R U . . .
C13 C -0.1117(10) 0.5067(6) 0.3058(9) 0.052(3) Uani 1 1 d . . . . .
H13 H -0.164671 0.519047 0.246471 0.063 Uiso 1 1 calc R U . . .
C43 C 0.2888(12) 0.6351(7) 0.6806(10) 0.060(4) Uani 1 1 d . . . . .
C55 C 0.2209(10) 0.9015(6) 0.3351(11) 0.060(4) Uani 1 1 d . . . . .
H55A H 0.275698 0.929586 0.377459 0.091 Uiso 1 1 calc R U . . .
H55B H 0.149679 0.919705 0.327913 0.091 Uiso 1 1 calc R U . . .
H55C H 0.232818 0.897692 0.269075 0.091 Uiso 1 1 calc R U . . .
C8 C 0.2875(11) 0.3241(7) 0.8451(9) 0.062(4) Uani 1 1 d . . . . .
H8A H 0.283845 0.290634 0.794899 0.093 Uiso 1 1 calc R U . . .
H8B H 0.284503 0.304312 0.907859 0.093 Uiso 1 1 calc R U . . .
H8C H 0.354810 0.348001 0.856180 0.093 Uiso 1 1 calc R U . . .
C36 C 0.6676(12) 0.4770(7) 0.9017(8) 0.062(4) Uani 1 1 d . . . . .
C3 C 0.2008(12) 0.5093(7) 1.0390(9) 0.058(4) Uani 1 1 d . . . . .
H3A H 0.202947 0.538987 1.091150 0.069 Uiso 1 1 calc R U . . .
C42 C 0.2146(13) 0.6859(7) 0.6727(11) 0.068(4) Uani 1 1 d . . . . .
H42 H 0.167600 0.696781 0.609147 0.081 Uiso 1 1 calc R U . . .
C34 C 0.8311(13) 0.4919(8) 1.0358(10) 0.075(5) Uani 1 1 d . . . . .
H34 H 0.878732 0.518754 1.083328 0.090 Uiso 1 1 calc R U . . .
C32 C 0.7802(11) 0.3865(7) 0.9669(9) 0.061(4) Uani 1 1 d . . . . .
H32 H 0.793823 0.341722 0.965191 0.073 Uiso 1 1 calc R U . . .
C57 C 0.4731(11) 0.4355(7) 1.1687(10) 0.066(4) Uani 1 1 d . . . . .
H57A H 0.401559 0.416382 1.143954 0.099 Uiso 1 1 calc R U . . .
H57B H 0.478040 0.473184 1.128278 0.099 Uiso 1 1 calc R U . . .
H57C H 0.485623 0.448382 1.238564 0.099 Uiso 1 1 calc R U . . .
C53 C 0.1440(10) 0.7941(7) 0.3173(11) 0.069(4) Uani 1 1 d . . . . .
H53A H 0.159561 0.786799 0.253530 0.104 Uiso 1 1 calc R U . . .
H53B H 0.073427 0.814411 0.304987 0.104 Uiso 1 1 calc R U . . .
H53C H 0.144083 0.752996 0.351418 0.104 Uiso 1 1 calc R U . . .
C41 C 0.2097(14) 0.7195(8) 0.7558(14) 0.080(5) Uani 1 1 d . . . . .
H41 H 0.159357 0.753314 0.750704 0.096 Uiso 1 1 calc R U . . .
C59 C 0.5592(12) 0.3358(7) 1.2321(10) 0.066(4) Uani 1 1 d . . . . .
H59A H 0.578790 0.353162 1.300131 0.099 Uiso 1 1 calc R U . . .
H59B H 0.612803 0.304059 1.226398 0.099 Uiso 1 1 calc R U . . .
H59C H 0.488667 0.315211 1.217394 0.099 Uiso 1 1 calc R U . . .
C33 C 0.8527(12) 0.4265(9) 1.0339(9) 0.074(4) Uani 1 1 d . . . . .
H33 H 0.916390 0.409114 1.077842 0.089 Uiso 1 1 calc R U . . .
C4 C 0.2628(12) 0.5186(7) 0.9777(11) 0.071(4) Uani 1 1 d . . . . .
H4A H 0.308933 0.554857 0.986518 0.085 Uiso 1 1 calc R U . . .
C2 C 0.1336(11) 0.4558(7) 1.0259(10) 0.061(4) Uani 1 1 d . . . . .
H2A H 0.091633 0.448874 1.070555 0.073 Uiso 1 1 calc R U . . .
C58 C 0.6600(10) 0.4175(8) 1.1887(12) 0.075(4) Uani 1 1 d . . . . .
H58A H 0.661468 0.451589 1.140688 0.113 Uiso 1 1 calc R U . . .
H58B H 0.714734 0.385337 1.188147 0.113 Uiso 1 1 calc R U . . .
H58C H 0.674661 0.436055 1.255822 0.113 Uiso 1 1 calc R U . . .
C60 C 0.5273(14) 0.3605(9) 1.0562(10) 0.083(5) Uani 1 1 d . . . . .
H60A H 0.475483 0.325502 1.049727 0.125 Uiso 1 1 calc R U . . .
H60B H 0.592454 0.344160 1.042665 0.125 Uiso 1 1 calc R U . . .
H60C H 0.495983 0.394502 1.008163 0.125 Uiso 1 1 calc R U . . .
C35 C 0.7410(13) 0.5181(8) 0.9692(9) 0.074(5) Uani 1 1 d . . . . .
H35 H 0.728409 0.563016 0.968596 0.089 Uiso 1 1 calc R U . . .
C63 C 1.0270(15) 0.5857(10) 0.7356(18) 0.126(9) Uani 1 1 d . . . . .
H63A H 1.015245 0.605535 0.669658 0.189 Uiso 1 1 calc R U . . .
H63B H 1.030639 0.538954 0.729297 0.189 Uiso 1 1 calc R U . . .
H63C H 1.094574 0.601480 0.780634 0.189 Uiso 1 1 calc R U . . .
C61 C 0.9480(17) 0.6763(8) 0.7895(18) 0.122(7) Uani 1 1 d . . . . .
H61A H 1.006729 0.686702 0.849057 0.183 Uiso 1 1 calc R U . . .
H61B H 0.880336 0.692706 0.797592 0.183 Uiso 1 1 calc R U . . .
H61C H 0.961703 0.696250 0.730713 0.183 Uiso 1 1 calc R U . . .
C64 C 0.8402(15) 0.5853(14) 0.7028(17) 0.138(9) Uani 1 1 d . . . . .
H64A H 0.840119 0.601506 0.636857 0.208 Uiso 1 1 calc R U . . .
H64B H 0.780501 0.604646 0.722419 0.208 Uiso 1 1 calc R U . . .
H64C H 0.831945 0.538537 0.699974 0.208 Uiso 1 1 calc R U . . .
C62 C 0.966(3) 0.5852(13) 0.8750(14) 0.205(18) Uani 1 1 d . . . . .
H62A H 0.959929 0.538477 0.880824 0.308 Uiso 1 1 calc R U . . .
H62B H 0.915681 0.606242 0.905944 0.308 Uiso 1 1 calc R U . . .
H62C H 1.039039 0.598800 0.909020 0.308 Uiso 1 1 calc R U . . .
C65 C 0.0968(16) 0.2050(10) 0.6199(14) 0.110(6) Uiso 1 1 d . . . . .
H65A H 0.045006 0.170287 0.616750 0.165 Uiso 1 1 calc R U . . .
H65B H 0.084600 0.239226 0.663514 0.165 Uiso 1 1 calc R U . . .
H65C H 0.169781 0.188200 0.646648 0.165 Uiso 1 1 calc R U . . .
O13 O 0.0855(18) 0.1796(12) 0.4634(17) 0.204(8) Uiso 1 1 d . . . . .
C67 C 0.123(2) 0.2802(13) 0.487(2) 0.150(9) Uiso 1 1 d . . . . .
H67A H 0.162848 0.265402 0.441976 0.225 Uiso 1 1 calc R U . . .
H67B H 0.170205 0.305015 0.541923 0.225 Uiso 1 1 calc R U . . .
H67C H 0.062827 0.307355 0.450695 0.225 Uiso 1 1 calc R U . . .
C66 C 0.084(3) 0.2291(17) 0.525(3) 0.175(12) Uiso 1 1 d . . . . .

loop_
_atom_site_aniso_label
_atom_site_aniso_U_11
_atom_site_aniso_U_22
_atom_site_aniso_U_33
_atom_site_aniso_U_23
_atom_site_aniso_U_13
_atom_site_aniso_U_12
P1 0.0477(17) 0.0368(15) 0.0222(13) -0.0002(12) 0.0024(13) -0.0008(14)
O8 0.054(5) 0.038(4) 0.026(4) -0.007(3) 0.009(4) -0.007(4)
O7 0.038(4) 0.040(4) 0.030(4) 0.007(3) 0.004(3) 0.005(3)
O4 0.043(5) 0.068(6) 0.030(4) -0.002(4) -0.003(4) -0.005(4)
O2 0.062(6) 0.071(6) 0.026(4) -0.006(4) -0.006(4) 0.002(5)
O1 0.034(4) 0.074(6) 0.045(5) 0.005(4) 0.012(4) -0.002(4)
O9 0.050(5) 0.058(5) 0.031(4) -0.010(4) 0.001(4) -0.007(4)
N5 0.052(6) 0.027(5) 0.021(4) -0.004(4) 0.002(4) -0.013(4)
O10 0.075(6) 0.050(5) 0.039(5) 0.013(4) 0.026(4) 0.007(4)
O6 0.108(8) 0.038(5) 0.065(6) -0.002(4) 0.049(6) -0.002(5)
O11 0.058(5) 0.067(6) 0.049(5) 0.004(4) 0.027(4) 0.017(5)
O3 0.100(7) 0.035(5) 0.037(4) -0.002(4) 0.016(5) -0.006(5)
N12 0.055(6) 0.034(5) 0.035(5) 0.001(4) 0.017(5) 0.002(4)
N14 0.040(6) 0.054(6) 0.033(5) 0.004(4) 0.003(5) 0.003(5)
N7 0.033(5) 0.050(6) 0.020(4) 0.003(4) -0.002(4) -0.003(4)
O12 0.097(8) 0.041(5) 0.081(7) 0.013(5) 0.045(6) 0.012(5)
N2 0.038(5) 0.049(5) 0.026(5) 0.006(4) 0.011(4) 0.000(4)
N13 0.032(5) 0.038(5) 0.050(6) -0.008(4) 0.009(4) 0.002(4)
N4 0.050(6) 0.043(5) 0.028(5) -0.004(4) 0.007(4) 0.003(5)
N3 0.046(5) 0.048(6) 0.026(4) -0.007(4) 0.006(4) 0.005(5)
N6 0.055(6) 0.032(5) 0.024(5) 0.007(4) 0.010(4) -0.001(4)
N1 0.040(5) 0.073(7) 0.033(5) 0.009(5) 0.013(5) -0.003(5)
N8 0.050(6) 0.065(7) 0.034(5) -0.004(5) -0.008(5) -0.014(5)
C9 0.038(6) 0.048(7) 0.030(6) 0.007(5) 0.004(5) 0.002(6)
C29 0.033(6) 0.049(7) 0.022(5) 0.001(5) -0.001(5) -0.006(5)
N11 0.080(8) 0.047(6) 0.034(5) -0.013(5) 0.022(5) -0.017(6)
C24 0.036(6) 0.043(7) 0.026(6) 0.012(5) 0.007(5) 0.000(5)
N9 0.096(9) 0.053(7) 0.026(5) 0.001(5) -0.003(6) -0.030(7)
N15 0.046(6) 0.063(7) 0.041(6) -0.016(5) 0.019(5) -0.001(5)
C30 0.043(7) 0.057(7) 0.022(6) -0.001(5) 0.010(5) -0.003(6)
O5 0.101(9) 0.182(13) 0.029(5) -0.039(6) 0.019(6) -0.042(8)
N10 0.094(9) 0.065(8) 0.027(6) -0.004(5) 0.017(6) -0.017(7)
C23 0.039(6) 0.049(7) 0.023(6) 0.009(5) 0.005(5) 0.000(5)
C25 0.035(6) 0.046(7) 0.039(7) 0.012(5) -0.003(5) -0.006(5)
C22 0.047(7) 0.038(6) 0.027(6) 0.003(5) 0.011(5) 0.003(5)
C44 0.058(8) 0.046(8) 0.045(7) 0.001(6) 0.026(6) -0.002(6)
C16 0.078(10) 0.049(7) 0.024(6) 0.005(5) 0.016(7) 0.015(7)
C10 0.044(7) 0.028(5) 0.030(6) -0.008(4) 0.005(5) -0.008(5)
C48 0.045(7) 0.051(7) 0.048(7) 0.005(6) 0.018(6) 0.007(6)
C47 0.048(7) 0.035(6) 0.034(6) 0.007(5) 0.011(6) 0.016(5)
C17 0.050(7) 0.043(6) 0.030(6) -0.006(5) 0.013(6) 0.002(5)
C28 0.047(7) 0.063(8) 0.025(6) 0.006(6) 0.005(5) 0.005(6)
C21 0.065(8) 0.038(6) 0.047(7) 0.003(6) 0.023(6) -0.006(6)
C20 0.086(10) 0.040(7) 0.031(6) -0.007(5) 0.020(7) -0.001(7)
C15 0.026(6) 0.048(7) 0.032(6) 0.001(5) -0.002(5) 0.012(5)
C51 0.069(9) 0.044(7) 0.037(7) -0.004(6) 0.011(7) 0.000(7)
C11 0.041(7) 0.059(8) 0.030(6) 0.003(5) -0.004(6) 0.001(6)
C45 0.058(8) 0.040(6) 0.032(6) -0.005(5) 0.011(6) 0.000(6)
C52 0.053(7) 0.040(7) 0.035(6) -0.003(5) 0.012(6) -0.002(5)
C27 0.057(8) 0.062(9) 0.038(7) 0.022(6) 0.005(6) -0.011(7)
C14 0.055(8) 0.059(8) 0.030(6) 0.000(6) 0.005(6) 0.020(7)
C54 0.037(7) 0.063(8) 0.082(10) 0.016(7) 0.033(7) 0.016(6)
C19 0.068(9) 0.057(8) 0.027(6) -0.009(6) 0.008(6) 0.003(7)
C6 0.038(6) 0.062(8) 0.033(6) 0.011(6) 0.002(5) -0.003(6)
C38 0.093(11) 0.043(7) 0.051(9) -0.019(6) 0.039(8) -0.027(8)
C18 0.073(9) 0.052(7) 0.018(5) -0.001(5) 0.006(6) 0.011(6)
C1 0.046(7) 0.052(7) 0.047(7) -0.003(6) 0.018(6) 0.005(6)
C50 0.063(9) 0.056(8) 0.045(7) -0.003(6) -0.005(7) 0.012(7)
C26 0.056(8) 0.051(8) 0.052(8) 0.011(6) 0.005(7) -0.021(6)
C12 0.045(7) 0.054(8) 0.042(7) -0.005(6) -0.002(6) 0.011(6)
C49 0.040(7) 0.059(8) 0.070(9) 0.013(7) 0.009(7) 0.005(6)
C31 0.050(8) 0.081(10) 0.027(6) -0.006(6) 0.006(6) -0.027(7)
C37 0.077(10) 0.088(11) 0.029(7) -0.011(7) 0.012(7) -0.046(9)
C46 0.042(7) 0.064(8) 0.050(8) 0.009(6) 0.018(6) 0.027(6)
C56 0.053(8) 0.084(10) 0.056(8) -0.016(7) 0.023(7) 0.002(7)
C5 0.050(8) 0.067(9) 0.051(8) 0.010(7) 0.014(7) -0.015(7)
C40 0.113(14) 0.093(13) 0.091(13) -0.057(11) 0.084(12) -0.070(11)
C39 0.112(14) 0.086(11) 0.055(9) -0.042(8) 0.053(9) -0.059(11)
C7 0.048(7) 0.070(8) 0.032(6) 0.023(6) 0.013(6) 0.009(6)
C13 0.051(8) 0.058(8) 0.035(7) -0.002(6) -0.008(6) 0.011(6)
C43 0.080(10) 0.064(9) 0.040(8) -0.029(7) 0.025(8) -0.047(8)
C55 0.054(8) 0.050(8) 0.078(10) 0.014(7) 0.021(7) 0.015(7)
C8 0.074(9) 0.079(10) 0.033(6) 0.019(7) 0.016(7) 0.024(8)
C36 0.086(11) 0.076(10) 0.020(6) 0.002(6) 0.006(7) -0.039(8)
C3 0.071(9) 0.058(9) 0.036(7) 0.000(6) 0.001(7) 0.013(8)
C42 0.088(11) 0.059(8) 0.068(9) -0.036(8) 0.043(8) -0.028(9)
C34 0.091(12) 0.089(12) 0.039(8) 0.001(8) 0.008(8) -0.055(10)
C32 0.058(9) 0.080(10) 0.041(7) -0.006(7) 0.008(7) -0.021(8)
C57 0.060(8) 0.076(10) 0.062(9) 0.001(7) 0.018(7) 0.034(8)
C53 0.042(8) 0.061(9) 0.096(11) -0.037(8) 0.006(8) -0.009(7)
C41 0.092(12) 0.075(10) 0.093(12) -0.040(10) 0.062(11) -0.045(9)
C59 0.088(11) 0.055(8) 0.063(9) -0.011(7) 0.034(8) 0.011(8)
C33 0.069(9) 0.113(13) 0.030(7) 0.002(8) -0.002(7) -0.035(10)
C4 0.068(10) 0.068(10) 0.067(10) 0.022(8) 0.001(8) 0.006(8)
C2 0.059(9) 0.073(10) 0.055(8) 0.000(7) 0.022(7) 0.014(8)
C58 0.048(8) 0.083(10) 0.101(12) -0.029(9) 0.034(8) -0.005(8)
C60 0.097(12) 0.113(13) 0.054(9) -0.024(9) 0.045(9) -0.023(10)
C35 0.097(12) 0.080(10) 0.029(7) -0.002(7) -0.009(8) -0.058(9)
C63 0.099(14) 0.131(17) 0.18(2) -0.086(16) 0.091(15) -0.034(13)
C61 0.113(16) 0.067(12) 0.19(2) -0.002(13) 0.055(15) 0.004(11)
C64 0.068(12) 0.20(3) 0.133(19) -0.043(17) 0.004(13) -0.004(15)
C62 0.36(4) 0.17(2) 0.057(12) 0.019(13) 0.019(19) 0.17(3)

loop_
_atom_type_symbol
_atom_type_description
_atom_type_scat_dispersion_real
_atom_type_scat_dispersion_imag
_atom_type_scat_source
C C 0.0033 0.0016 'International Tables Vol C Tables 4.2.6.8 and 6.1.1.4'
H H 0.0000 0.0000 'International Tables Vol C Tables 4.2.6.8 and 6.1.1.4'
N N 0.0061 0.0033 'International Tables Vol C Tables 4.2.6.8 and 6.1.1.4'
O O 0.0106 0.0060 'International Tables Vol C Tables 4.2.6.8 and 6.1.1.4'
P P 0.1023 0.0942 'International Tables Vol C Tables 4.2.6.8 and 6.1.1.4'

loop_
_geom_angle_atom_site_label_1
_geom_angle_atom_site_label_2
_geom_angle_atom_site_label_3
_geom_angle
_geom_angle_site_symmetry_1
_geom_angle_site_symmetry_3
_geom_angle_publ_flag
O8 P1 O7 108.5(4) . . ?
O9 P1 O8 109.9(4) . . ?
O9 P1 O7 110.2(4) . . ?
O9 P1 O10 109.2(5) . . ?
O10 P1 O8 109.6(4) . . ?
O10 P1 O7 109.4(4) . . ?
C23 N5 H5 118.1 . . ?
C23 N5 C22 123.8(8) . . ?
C22 N5 H5 118.1 . . ?
H11B O11 H11C 104.5 . . ?
C44 N12 H12 119.5 . . ?
C44 N12 C45 120.9(9) . . ?
C45 N12 H12 119.5 . . ?
C63 N14 C61 104.8(13) . . ?
C63 N14 C64 109.0(14) . . ?
C64 N14 C61 109.9(15) . . ?
C62 N14 C63 110.0(18) . . ?
C62 N14 C61 97.8(16) . . ?
C62 N14 C64 123(2) . . ?
C29 N7 H7 117.6 . . ?
C30 N7 H7 117.6 . . ?
C30 N7 C29 124.9(9) . . ?
H12B O12 H12C 109.5 . . ?
C9 N2 H2 117.9 . . ?
C9 N2 C10 124.3(9) . . ?
C10 N2 H2 117.9 . . ?
C56 N13 C54 108.4(9) . . ?
C56 N13 C55 109.6(10) . . ?
C56 N13 C53 110.9(10) . . ?
C55 N13 C54 109.0(9) . . ?
C55 N13 C53 109.7(10) . . ?
C53 N13 C54 109.2(9) . . ?
C16 N4 H4 118.7 . . ?
C16 N4 C17 122.6(10) . . ?
C17 N4 H4 118.7 . . ?
C16 N3 H3 118.7 . . ?
C16 N3 C15 122.6(10) . . ?
C15 N3 H3 118.7 . . ?
C24 N6 H6 117.7 . . ?
C23 N6 H6 117.7 . . ?
C23 N6 C24 124.5(9) . . ?
C9 N1 H1 120.2 . . ?
C9 N1 C7 119.6(9) . . ?
C7 N1 H1 120.2 . . ?
C30 N8 H8 116.5 . . ?
C30 N8 C31 126.9(11) . . ?
C31 N8 H8 116.5 . . ?
O1 C9 N2 124.0(10) . . ?
O1 C9 N1 123.4(10) . . ?
N1 C9 N2 112.6(9) . . ?
C24 C29 N7 118.2(9) . . ?
C28 C29 N7 123.5(10) . . ?
C28 C29 C24 118.3(10) . . ?
C44 N11 H11 117.9 . . ?
C44 N11 C43 124.3(11) . . ?
C43 N11 H11 117.9 . . ?
C29 C24 N6 117.6(10) . . ?
C25 C24 N6 122.7(10) . . ?
C25 C24 C29 119.5(9) . . ?
C37 N9 H9 118.6 . . ?
C37 N9 C36 122.8(11) . . ?
C36 N9 H9 118.6 . . ?
C57 N15 C60 109.6(11) . . ?
C59 N15 C57 109.8(10) . . ?
C59 N15 C60 109.6(11) . . ?
C58 N15 C57 109.4(11) . . ?
C58 N15 C59 107.1(11) . . ?
C58 N15 C60 111.3(10) . . ?
O4 C30 N7 124.8(11) . . ?
O4 C30 N8 123.8(11) . . ?
N7 C30 N8 111.4(10) . . ?
C38 N10 H10 115.4 . . ?
C37 N10 H10 115.4 . . ?
C37 N10 C38 129.3(13) . . ?
O3 C23 N5 121.9(9) . . ?
O3 C23 N6 127.1(10) . . ?
N6 C23 N5 111.0(10) . . ?
C24 C25 H25 119.5 . . ?
C26 C25 C24 121.1(11) . . ?
C26 C25 H25 119.5 . . ?
C17 C22 N5 118.6(9) . . ?
C21 C22 N5 121.9(10) . . ?
C21 C22 C17 119.5(10) . . ?
O6 C44 N12 124.4(11) . . ?
O6 C44 N11 122.3(11) . . ?
N12 C44 N11 113.3(11) . . ?
O2 C16 N4 124.6(11) . . ?
O2 C16 N3 124.5(12) . . ?
N4 C16 N3 110.9(11) . . ?
C15 C10 N2 116.9(9) . . ?
C11 C10 N2 123.0(10) . . ?
C11 C10 C15 120.0(10) . . ?
C47 C48 H48 120.0 . . ?
C47 C48 C49 120.1(11) . . ?
C49 C48 H48 120.0 . . ?
C48 C47 C45 121.5(10) . . ?
C48 C47 C52 120.2(11) . . ?
C52 C47 C45 118.3(10) . . ?
C22 C17 N4 120.3(9) . . ?
C22 C17 C18 119.9(10) . . ?
C18 C17 N4 119.7(10) . . ?
C29 C28 H28 119.1 . . ?
C27 C28 C29 121.8(11) . . ?
C27 C28 H28 119.1 . . ?
C22 C21 H21 119.3 . . ?
C22 C21 C20 121.4(11) . . ?
C20 C21 H21 119.3 . . ?
C21 C20 H20 119.9 . . ?
C19 C20 C21 120.3(11) . . ?
C19 C20 H20 119.9 . . ?
N3 C15 C10 120.5(9) . . ?
C14 C15 N3 122.0(10) . . ?
C14 C15 C10 117.5(10) . . ?
C52 C51 H51 119.8 . . ?
C50 C51 H51 119.8 . . ?
C50 C51 C52 120.3(11) . . ?
C10 C11 H11A 119.3 . . ?
C10 C11 C12 121.4(11) . . ?
C12 C11 H11A 119.3 . . ?
N12 C45 C47 114.2(9) . . ?
N12 C45 H45 108.5 . . ?
N12 C45 C46 107.8(9) . . ?
C47 C45 H45 108.5 . . ?
C46 C45 C47 109.1(9) . . ?
C46 C45 H45 108.5 . . ?
C47 C52 C51 119.9(12) . . ?
C47 C52 H52 120.1 . . ?
C51 C52 H52 120.1 . . ?
C28 C27 H27 120.3 . . ?
C26 C27 C28 119.4(11) . . ?
C26 C27 H27 120.3 . . ?
C15 C14 H14 118.4 . . ?
C13 C14 C15 123.3(11) . . ?
C13 C14 H14 118.4 . . ?
N13 C54 H54A 109.5 . . ?
N13 C54 H54B 109.5 . . ?
N13 C54 H54C 109.5 . . ?
H54A C54 H54B 109.5 . . ?
H54A C54 H54C 109.5 . . ?
H54B C54 H54C 109.5 . . ?
C20 C19 H19 120.1 . . ?
C20 C19 C18 119.7(10) . . ?
C18 C19 H19 120.1 . . ?
C1 C6 C7 120.0(11) . . ?
C5 C6 C1 116.9(12) . . ?
C5 C6 C7 123.1(11) . . ?
N10 C38 C39 121.2(15) . . ?
C43 C38 N10 119.9(12) . . ?
C43 C38 C39 118.8(15) . . ?
C17 C18 C19 119.2(11) . . ?
C17 C18 H18 120.4 . . ?
C19 C18 H18 120.4 . . ?
C6 C1 H1A 119.9 . . ?
C2 C1 C6 120.1(12) . . ?
C2 C1 H1A 119.9 . . ?
C51 C50 H50 120.2 . . ?
C49 C50 C51 119.6(12) . . ?
C49 C50 H50 120.2 . . ?
C25 C26 H26 120.1 . . ?
C27 C26 C25 119.9(12) . . ?
C27 C26 H26 120.1 . . ?
C11 C12 H12A 120.8 . . ?
C11 C12 C13 118.5(11) . . ?
C13 C12 H12A 120.8 . . ?
C48 C49 H49 120.0 . . ?
C50 C49 C48 119.9(12) . . ?
C50 C49 H49 120.0 . . ?
C36 C31 N8 118.2(12) . . ?
C36 C31 C32 121.5(12) . . ?
C32 C31 N8 120.3(13) . . ?
O5 C37 N9 121.6(15) . . ?
O5 C37 N10 125.2(17) . . ?
N10 C37 N9 113.1(12) . . ?
C45 C46 H46A 109.5 . . ?
C45 C46 H46B 109.5 . . ?
C45 C46 H46C 109.5 . . ?
H46A C46 H46B 109.5 . . ?
H46A C46 H46C 109.5 . . ?
H46B C46 H46C 109.5 . . ?
N13 C56 H56A 109.5 . . ?
N13 C56 H56B 109.5 . . ?
N13 C56 H56C 109.5 . . ?
H56A C56 H56B 109.5 . . ?
H56A C56 H56C 109.5 . . ?
H56B C56 H56C 109.5 . . ?
C6 C5 H5A 118.9 . . ?
C4 C5 C6 122.2(13) . . ?
C4 C5 H5A 118.9 . . ?
C39 C40 H40 119.1 . . ?
C39 C40 C41 121.7(14) . . ?
C41 C40 H40 119.1 . . ?
C38 C39 H39 120.4 . . ?
C40 C39 C38 119.1(16) . . ?
C40 C39 H39 120.4 . . ?
N1 C7 C6 111.0(10) . . ?
N1 C7 H7A 108.4 . . ?
N1 C7 C8 109.4(10) . . ?
C6 C7 H7A 108.4 . . ?
C8 C7 C6 111.2(10) . . ?
C8 C7 H7A 108.4 . . ?
C14 C13 C12 119.3(11) . . ?
C14 C13 H13 120.4 . . ?
C12 C13 H13 120.4 . . ?
C38 C43 N11 118.2(14) . . ?
C38 C43 C42 121.1(12) . . ?
C42 C43 N11 120.6(13) . . ?
N13 C55 H55A 109.5 . . ?
N13 C55 H55B 109.5 . . ?
N13 C55 H55C 109.5 . . ?
H55A C55 H55B 109.5 . . ?
H55A C55 H55C 109.5 . . ?
H55B C55 H55C 109.5 . . ?
C7 C8 H8A 109.5 . . ?
C7 C8 H8B 109.5 . . ?
C7 C8 H8C 109.5 . . ?
H8A C8 H8B 109.5 . . ?
H8A C8 H8C 109.5 . . ?
H8B C8 H8C 109.5 . . ?
N9 C36 C35 120.4(14) . . ?
C31 C36 N9 119.8(11) . . ?
C31 C36 C35 119.7(14) . . ?
C4 C3 H3A 120.1 . . ?
C4 C3 C2 119.9(13) . . ?
C2 C3 H3A 120.1 . . ?
C43 C42 H42 119.7 . . ?
C41 C42 C43 120.7(16) . . ?
C41 C42 H42 119.7 . . ?
C33 C34 H34 119.7 . . ?
C35 C34 H34 119.7 . . ?
C35 C34 C33 120.6(13) . . ?
C31 C32 H32 120.4 . . ?
C31 C32 C33 119.2(14) . . ?
C33 C32 H32 120.4 . . ?
N15 C57 H57A 109.5 . . ?
N15 C57 H57B 109.5 . . ?
N15 C57 H57C 109.5 . . ?
H57A C57 H57B 109.5 . . ?
H57A C57 H57C 109.5 . . ?
H57B C57 H57C 109.5 . . ?
N13 C53 H53A 109.5 . . ?
N13 C53 H53B 109.5 . . ?
N13 C53 H53C 109.5 . . ?
H53A C53 H53B 109.5 . . ?
H53A C53 H53C 109.5 . . ?
H53B C53 H53C 109.5 . . ?
C40 C41 H41 120.8 . . ?
C42 C41 C40 118.4(17) . . ?
C42 C41 H41 120.8 . . ?
N15 C59 H59A 109.5 . . ?
N15 C59 H59B 109.5 . . ?
N15 C59 H59C 109.5 . . ?
H59A C59 H59B 109.5 . . ?
H59A C59 H59C 109.5 . . ?
H59B C59 H59C 109.5 . . ?
C34 C33 C32 119.6(15) . . ?
C34 C33 H33 120.2 . . ?
C32 C33 H33 120.2 . . ?
C5 C4 H4A 120.2 . . ?
C3 C4 C5 119.6(14) . . ?
C3 C4 H4A 120.2 . . ?
C1 C2 C3 121.1(13) . . ?
C1 C2 H2A 119.4 . . ?
C3 C2 H2A 119.4 . . ?
N15 C58 H58A 109.5 . . ?
N15 C58 H58B 109.5 . . ?
N15 C58 H58C 109.5 . . ?
H58A C58 H58B 109.5 . . ?
H58A C58 H58C 109.5 . . ?
H58B C58 H58C 109.5 . . ?
N15 C60 H60A 109.5 . . ?
N15 C60 H60B 109.5 . . ?
N15 C60 H60C 109.5 . . ?
H60A C60 H60B 109.5 . . ?
H60A C60 H60C 109.5 . . ?
H60B C60 H60C 109.5 . . ?
C36 C35 H35 120.4 . . ?
C34 C35 C36 119.2(15) . . ?
C34 C35 H35 120.4 . . ?
N14 C63 H63A 109.5 . . ?
N14 C63 H63B 109.5 . . ?
N14 C63 H63C 109.5 . . ?
H63A C63 H63B 109.5 . . ?
H63A C63 H63C 109.5 . . ?
H63B C63 H63C 109.5 . . ?
N14 C61 H61A 109.5 . . ?
N14 C61 H61B 109.5 . . ?
N14 C61 H61C 109.5 . . ?
H61A C61 H61B 109.5 . . ?
H61A C61 H61C 109.5 . . ?
H61B C61 H61C 109.5 . . ?
N14 C64 H64A 109.5 . . ?
N14 C64 H64B 109.5 . . ?
N14 C64 H64C 109.5 . . ?
H64A C64 H64B 109.5 . . ?
H64A C64 H64C 109.5 . . ?
H64B C64 H64C 109.5 . . ?
N14 C62 H62A 109.5 . . ?
N14 C62 H62B 109.5 . . ?
N14 C62 H62C 109.5 . . ?
H62A C62 H62B 109.5 . . ?
H62A C62 H62C 109.5 . . ?
H62B C62 H62C 109.5 . . ?
H65A C65 H65B 109.5 . . ?
H65A C65 H65C 109.5 . . ?
H65B C65 H65C 109.5 . . ?
C66 C65 H65A 109.5 . . ?
C66 C65 H65B 109.5 . . ?
C66 C65 H65C 109.5 . . ?
H67A C67 H67B 109.5 . . ?
H67A C67 H67C 109.5 . . ?
H67B C67 H67C 109.5 . . ?
C66 C67 H67A 109.5 . . ?
C66 C67 H67B 109.5 . . ?
C66 C67 H67C 109.5 . . ?
O13 C66 C65 108(3) . . ?
O13 C66 C67 106(3) . . ?
C67 C66 C65 135(3) . . ?

loop_
_geom_bond_atom_site_label_1
_geom_bond_atom_site_label_2
_geom_bond_distance
_geom_bond_site_symmetry_2
_geom_bond_publ_flag
P1 O8 1.544(7) . ?
P1 O7 1.552(7) . ?
P1 O9 1.542(8) . ?
P1 O10 1.544(8) . ?
O4 C30 1.236(13) . ?
O2 C16 1.223(15) . ?
O1 C9 1.232(12) . ?
N5 H5 0.8800 . ?
N5 C23 1.386(13) . ?
N5 C22 1.409(12) . ?
O6 C44 1.251(14) . ?
O11 H11B 0.8701 . ?
O11 H11C 0.8706 . ?
O3 C23 1.198(13) . ?
N12 H12 0.8800 . ?
N12 C44 1.337(14) . ?
N12 C45 1.470(14) . ?
N14 C63 1.432(18) . ?
N14 C61 1.560(19) . ?
N14 C64 1.45(2) . ?
N14 C62 1.38(2) . ?
N7 H7 0.8800 . ?
N7 C29 1.418(14) . ?
N7 C30 1.361(14) . ?
O12 H12B 0.8709 . ?
O12 H12C 0.8695 . ?
N2 H2 0.8800 . ?
N2 C9 1.376(13) . ?
N2 C10 1.431(13) . ?
N13 C54 1.537(14) . ?
N13 C56 1.478(15) . ?
N13 C55 1.479(15) . ?
N13 C53 1.496(14) . ?
N4 H4 0.8800 . ?
N4 C16 1.381(15) . ?
N4 C17 1.436(13) . ?
N3 H3 0.8800 . ?
N3 C16 1.395(14) . ?
N3 C15 1.407(13) . ?
N6 H6 0.8800 . ?
N6 C24 1.425(12) . ?
N6 C23 1.372(13) . ?
N1 H1 0.8800 . ?
N1 C9 1.343(14) . ?
N1 C7 1.479(13) . ?
N8 H8 0.8800 . ?
N8 C30 1.392(15) . ?
N8 C31 1.407(15) . ?
C29 C24 1.396(14) . ?
C29 C28 1.393(15) . ?
N11 H11 0.8800 . ?
N11 C44 1.360(15) . ?
N11 C43 1.439(15) . ?
C24 C25 1.392(16) . ?
N9 H9 0.8800 . ?
N9 C37 1.39(2) . ?
N9 C36 1.400(18) . ?
N15 C57 1.487(15) . ?
N15 C59 1.451(17) . ?
N15 C58 1.447(16) . ?
N15 C60 1.519(16) . ?
O5 C37 1.236(15) . ?
N10 H10 0.8800 . ?
N10 C38 1.393(18) . ?
N10 C37 1.350(18) . ?
C25 H25 0.9500 . ?
C25 C26 1.382(16) . ?
C22 C17 1.384(15) . ?
C22 C21 1.371(16) . ?
C10 C15 1.419(14) . ?
C10 C11 1.361(16) . ?
C48 H48 0.9500 . ?
C48 C47 1.382(16) . ?
C48 C49 1.411(17) . ?
C47 C45 1.536(15) . ?
C47 C52 1.384(15) . ?
C17 C18 1.406(14) . ?
C28 H28 0.9500 . ?
C28 C27 1.385(17) . ?
C21 H21 0.9500 . ?
C21 C20 1.393(15) . ?
C20 H20 0.9500 . ?
C20 C19 1.353(17) . ?
C15 C14 1.367(15) . ?
C51 H51 0.9500 . ?
C51 C52 1.402(17) . ?
C51 C50 1.393(19) . ?
C11 H11A 0.9500 . ?
C11 C12 1.395(15) . ?
C45 H45 1.0000 . ?
C45 C46 1.512(16) . ?
C52 H52 0.9500 . ?
C27 H27 0.9500 . ?
C27 C26 1.375(17) . ?
C14 H14 0.9500 . ?
C14 C13 1.362(17) . ?
C54 H54A 0.9800 . ?
C54 H54B 0.9800 . ?
C54 H54C 0.9800 . ?
C19 H19 0.9500 . ?
C19 C18 1.421(16) . ?
C6 C1 1.408(15) . ?
C6 C5 1.396(17) . ?
C6 C7 1.521(18) . ?
C38 C39 1.426(18) . ?
C38 C43 1.38(2) . ?
C18 H18 0.9500 . ?
C1 H1A 0.9500 . ?
C1 C2 1.373(17) . ?
C50 H50 0.9500 . ?
C50 C49 1.386(18) . ?
C26 H26 0.9500 . ?
C12 H12A 0.9500 . ?
C12 C13 1.400(17) . ?
C49 H49 0.9500 . ?
C31 C36 1.35(2) . ?
C31 C32 1.398(19) . ?
C46 H46A 0.9800 . ?
C46 H46B 0.9800 . ?
C46 H46C 0.9800 . ?
C56 H56A 0.9800 . ?
C56 H56B 0.9800 . ?
C56 H56C 0.9800 . ?
C5 H5A 0.9500 . ?
C5 C4 1.39(2) . ?
C40 H40 0.9500 . ?
C40 C39 1.39(3) . ?
C40 C41 1.41(3) . ?
C39 H39 0.9500 . ?
C7 H7A 1.0000 . ?
C7 C8 1.513(17) . ?
C13 H13 0.9500 . ?
C43 C42 1.41(2) . ?
C55 H55A 0.9800 . ?
C55 H55B 0.9800 . ?
C55 H55C 0.9800 . ?
C8 H8A 0.9800 . ?
C8 H8B 0.9800 . ?
C8 H8C 0.9800 . ?
C36 C35 1.422(17) . ?
C3 H3A 0.9500 . ?
C3 C4 1.347(19) . ?
C3 C2 1.395(19) . ?
C42 H42 0.9500 . ?
C42 C41 1.373(19) . ?
C34 H34 0.9500 . ?
C34 C33 1.39(2) . ?
C34 C35 1.38(2) . ?
C32 H32 0.9500 . ?
C32 C33 1.399(19) . ?
C57 H57A 0.9800 . ?
C57 H57B 0.9800 . ?
C57 H57C 0.9800 . ?
C53 H53A 0.9800 . ?
C53 H53B 0.9800 . ?
C53 H53C 0.9800 . ?
C41 H41 0.9500 . ?
C59 H59A 0.9800 . ?
C59 H59B 0.9800 . ?
C59 H59C 0.9800 . ?
C33 H33 0.9500 . ?
C4 H4A 0.9500 . ?
C2 H2A 0.9500 . ?
C58 H58A 0.9800 . ?
C58 H58B 0.9800 . ?
C58 H58C 0.9800 . ?
C60 H60A 0.9800 . ?
C60 H60B 0.9800 . ?
C60 H60C 0.9800 . ?
C35 H35 0.9500 . ?
C63 H63A 0.9800 . ?
C63 H63B 0.9800 . ?
C63 H63C 0.9800 . ?
C61 H61A 0.9800 . ?
C61 H61B 0.9800 . ?
C61 H61C 0.9800 . ?
C64 H64A 0.9800 . ?
C64 H64B 0.9800 . ?
C64 H64C 0.9800 . ?
C62 H62A 0.9800 . ?
C62 H62B 0.9800 . ?
C62 H62C 0.9800 . ?
C65 H65A 0.9800 . ?
C65 H65B 0.9800 . ?
C65 H65C 0.9800 . ?
C65 C66 1.38(3) . ?
O13 C66 1.35(3) . ?
C67 H67A 0.9800 . ?
C67 H67B 0.9800 . ?
C67 H67C 0.9800 . ?
C67 C66 1.35(4) . ?

loop_
_geom_torsion_atom_site_label_1
_geom_torsion_atom_site_label_2
_geom_torsion_atom_site_label_3
_geom_torsion_atom_site_label_4
_geom_torsion
_geom_torsion_site_symmetry_1
_geom_torsion_site_symmetry_2
_geom_torsion_site_symmetry_3
_geom_torsion_site_symmetry_4
_geom_torsion_publ_flag
N5 C22 C17 N4 3.8(16) . . . . ?
N5 C22 C17 C18 -179.6(10) . . . . ?
N5 C22 C21 C20 178.5(11) . . . . ?
N7 C29 C24 N6 -0.1(14) . . . . ?
N7 C29 C24 C25 -176.3(10) . . . . ?
N7 C29 C28 C27 177.5(11) . . . . ?
N2 C10 C15 N3 1.2(14) . . . . ?
N2 C10 C15 C14 -177.0(10) . . . . ?
N2 C10 C11 C12 178.5(10) . . . . ?
N4 C17 C18 C19 178.8(11) . . . . ?
N3 C15 C14 C13 179.6(12) . . . . ?
N6 C24 C25 C26 -178.6(11) . . . . ?
N8 C31 C36 N9 -4.3(18) . . . . ?
N8 C31 C36 C35 178.2(11) . . . . ?
N8 C31 C32 C33 -178.0(11) . . . . ?
C9 N2 C10 C15 -148.5(10) . . . . ?
C9 N2 C10 C11 35.4(15) . . . . ?
C9 N1 C7 C6 -82.3(13) . . . . ?
C9 N1 C7 C8 154.6(11) . . . . ?
C29 N7 C30 O4 0.2(17) . . . . ?
C29 N7 C30 N8 179.9(9) . . . . ?
C29 C24 C25 C26 -2.7(17) . . . . ?
C29 C28 C27 C26 -0.2(19) . . . . ?
N11 C43 C42 C41 -179.5(11) . . . . ?
C24 N6 C23 N5 178.3(10) . . . . ?
C24 N6 C23 O3 1.6(18) . . . . ?
C24 C29 C28 C27 -0.1(17) . . . . ?
C24 C25 C26 C27 2(2) . . . . ?
N9 C36 C35 C34 -178.3(13) . . . . ?
C30 N7 C29 C24 -150.9(10) . . . . ?
C30 N7 C29 C28 31.4(17) . . . . ?
C30 N8 C31 C36 -152.1(12) . . . . ?
C30 N8 C31 C32 27.8(18) . . . . ?
N10 C38 C39 C40 177.4(12) . . . . ?
N10 C38 C43 N11 0.3(17) . . . . ?
N10 C38 C43 C42 -176.8(11) . . . . ?
C23 N5 C22 C17 136.9(11) . . . . ?
C23 N5 C22 C21 -42.8(16) . . . . ?
C23 N6 C24 C29 158.9(10) . . . . ?
C23 N6 C24 C25 -25.1(16) . . . . ?
C22 N5 C23 O3 13.0(17) . . . . ?
C22 N5 C23 N6 -164.0(9) . . . . ?
C22 C17 C18 C19 2.1(18) . . . . ?
C22 C21 C20 C19 0.0(19) . . . . ?
C44 N12 C45 C47 -79.9(13) . . . . ?
C44 N12 C45 C46 158.7(11) . . . . ?
C44 N11 C43 C38 -134.9(13) . . . . ?
C44 N11 C43 C42 42.2(18) . . . . ?
C16 N4 C17 C22 -131.5(11) . . . . ?
C16 N4 C17 C18 51.8(15) . . . . ?
C16 N3 C15 C10 133.0(11) . . . . ?
C16 N3 C15 C14 -48.8(16) . . . . ?
C10 N2 C9 O1 -8.8(18) . . . . ?
C10 N2 C9 N1 173.1(9) . . . . ?
C10 C15 C14 C13 -2.2(18) . . . . ?
C10 C11 C12 C13 -1.2(18) . . . . ?
C48 C47 C45 N12 -17.1(15) . . . . ?
C48 C47 C45 C46 103.7(12) . . . . ?
C48 C47 C52 C51 -0.5(17) . . . . ?
C47 C48 C49 C50 0(2) . . . . ?
C17 N4 C16 O2 -10.4(17) . . . . ?
C17 N4 C16 N3 169.9(9) . . . . ?
C17 C22 C21 C20 -1.3(18) . . . . ?
C28 C29 C24 N6 177.6(10) . . . . ?
C28 C29 C24 C25 1.5(16) . . . . ?
C28 C27 C26 C25 -1(2) . . . . ?
C21 C22 C17 N4 -176.5(10) . . . . ?
C21 C22 C17 C18 0.2(17) . . . . ?
C21 C20 C19 C18 2(2) . . . . ?
C20 C19 C18 C17 -3.4(19) . . . . ?
C15 N3 C16 O2 5.7(17) . . . . ?
C15 N3 C16 N4 -174.7(9) . . . . ?
C15 C10 C11 C12 2.5(17) . . . . ?
C15 C14 C13 C12 3.5(19) . . . . ?
C51 C50 C49 C48 2(2) . . . . ?
C11 C10 C15 N3 177.4(11) . . . . ?
C11 C10 C15 C14 -0.8(16) . . . . ?
C11 C12 C13 C14 -1.7(18) . . . . ?
C45 N12 C44 O6 13.2(19) . . . . ?
C45 N12 C44 N11 -165.7(10) . . . . ?
C45 C47 C52 C51 177.8(10) . . . . ?
C52 C47 C45 N12 164.7(10) . . . . ?
C52 C47 C45 C46 -74.6(13) . . . . ?
C52 C51 C50 C49 -2.6(19) . . . . ?
C6 C1 C2 C3 3.8(19) . . . . ?
C6 C5 C4 C3 -1(2) . . . . ?
C38 N10 C37 N9 -176.5(12) . . . . ?
C38 N10 C37 O5 3(2) . . . . ?
C38 C43 C42 C41 -3(2) . . . . ?
C1 C6 C5 C4 2.8(18) . . . . ?
C1 C6 C7 N1 139.7(11) . . . . ?
C1 C6 C7 C8 -98.3(13) . . . . ?
C50 C51 C52 C47 1.9(17) . . . . ?
C49 C48 C47 C45 -178.5(11) . . . . ?
C49 C48 C47 C52 -0.2(18) . . . . ?
C31 N8 C30 O4 -4.3(19) . . . . ?
C31 N8 C30 N7 176.0(11) . . . . ?
C31 C36 C35 C34 -0.7(19) . . . . ?
C31 C32 C33 C34 0.3(19) . . . . ?
C37 N9 C36 C31 136.4(13) . . . . ?
C37 N9 C36 C35 -46.1(18) . . . . ?
C37 N10 C38 C39 2(2) . . . . ?
C37 N10 C38 C43 -177.5(12) . . . . ?
C5 C6 C1 C2 -4.2(17) . . . . ?
C5 C6 C7 N1 -42.3(15) . . . . ?
C5 C6 C7 C8 79.8(14) . . . . ?
C39 C38 C43 N11 -179.3(11) . . . . ?
C39 C38 C43 C42 3.6(19) . . . . ?
C39 C40 C41 C42 0(2) . . . . ?
C7 N1 C9 O1 3.0(18) . . . . ?
C7 N1 C9 N2 -178.9(10) . . . . ?
C7 C6 C1 C2 174.0(11) . . . . ?
C7 C6 C5 C4 -175.3(12) . . . . ?
C43 N11 C44 O6 0(2) . . . . ?
C43 N11 C44 N12 179.0(11) . . . . ?
C43 C38 C39 C40 -3.0(19) . . . . ?
C43 C42 C41 C40 1(2) . . . . ?
C36 N9 C37 O5 -7(2) . . . . ?
C36 N9 C37 N10 172.4(11) . . . . ?
C36 C31 C32 C33 2.0(19) . . . . ?
C32 C31 C36 N9 175.8(12) . . . . ?
C32 C31 C36 C35 -1.8(19) . . . . ?
C41 C40 C39 C38 1(2) . . . . ?
C33 C34 C35 C36 3(2) . . . . ?
C4 C3 C2 C1 -2(2) . . . . ?
C2 C3 C4 C5 0(2) . . . . ?
C35 C34 C33 C32 -3(2) . . . . ?
